data_7216286
loop_
_publ_author_name
'Dale, Sophie H.'
'Elsegood, Mark R. J.'
'Redshaw, Carl'

_publ_section_title
;
 Polymorphism and pseudopolymorphism in calixarenes: acetonitrile
 clathrates of p-But-calix[n]arenes (n = 6 and 8)
;
_journal_issue 65
_journal_name_full CrystEngComm
_journal_page_first 368
_journal_paper_doi 10.1039/b308407h
_journal_volume 5
_journal_year 2003
_chemical_formula_sum 'C69 H88.5 N1.5 O6'
_chemical_formula_weight 1034.91
_chemical_name_systematic
;
?
;
_space_group_IT_number 2
_symmetry_cell_setting triclinic
_symmetry_space_group_name_Hall '-P 1'
_symmetry_space_group_name_H-M 'P -1'
_atom_sites_solution_hydrogens geom
_atom_sites_solution_primary direct
_atom_sites_solution_secondary 'All non-H atoms found by direct methods'
_audit_creation_method SHELXL-97
_cell_angle_alpha 110.872(2)
_cell_angle_beta 95.888(3)
_cell_angle_gamma 97.949(2)
_cell_formula_units_Z 2
_cell_length_a 9.6509(12)
_cell_length_b 16.0236(19)
_cell_length_c 21.118(3)
_cell_measurement_reflns_used 1685
_cell_measurement_temperature 150(2)
_cell_measurement_theta_max 26.46
_cell_measurement_theta_min 2.24
_cell_volume 2981.1(7)
_computing_cell_refinement 'Bruker SAINT'
_computing_data_collection 'Bruker SMART'
_computing_data_reduction 'Bruker SAINT'
_computing_molecular_graphics 'Bruker SHELXTL'
_computing_publication_material 'Bruker SHELXTL and local programs'
_computing_structure_refinement 'Bruker SHELXTL'
_computing_structure_solution 'Bruker SHELXTL'
_diffrn_ambient_temperature 150(2)
_diffrn_measured_fraction_theta_full 0.939
_diffrn_measured_fraction_theta_max 0.939
_diffrn_measurement_device_type 'Bruker SMART 1000 CCD diffractometer'
_diffrn_measurement_method '\w rotation with narrow frames'
_diffrn_radiation_monochromator graphite
_diffrn_radiation_source 'sealed tube'
_diffrn_radiation_type MoK\a
_diffrn_radiation_wavelength 0.71073
_diffrn_reflns_av_R_equivalents 0.0901
_diffrn_reflns_av_sigmaI/netI 0.2579
_diffrn_reflns_limit_h_max 11
_diffrn_reflns_limit_h_min -11
_diffrn_reflns_limit_k_max 19
_diffrn_reflns_limit_k_min -17
_diffrn_reflns_limit_l_max 25
_diffrn_reflns_limit_l_min -24
_diffrn_reflns_number 14523
_diffrn_reflns_theta_full 25.00
_diffrn_reflns_theta_max 25.00
_diffrn_reflns_theta_min 2.03
_diffrn_standards_decay_% 0
_diffrn_standards_number 0
_exptl_absorpt_coefficient_mu 0.072
_exptl_absorpt_correction_T_max 0.999
_exptl_absorpt_correction_T_min 0.969
_exptl_absorpt_correction_type multi-scan
_exptl_absorpt_process_details 'SADABS v2.03 (Sheldrick, 2001)'
_exptl_crystal_colour colourless
_exptl_crystal_density_diffrn 1.153
_exptl_crystal_density_method 'not measured'
_exptl_crystal_description needle
_exptl_crystal_F_000 1122
_exptl_crystal_size_max 0.44
_exptl_crystal_size_mid 0.04
_exptl_crystal_size_min 0.02
_refine_diff_density_max 0.224
_refine_diff_density_min -0.252
_refine_diff_density_rms 0.055
_refine_ls_extinction_coef 0.0059(5)
_refine_ls_extinction_expression Fc^*^=kFc[1+0.001xFc^2^\l^3^/sin(2\q)]^-1/4^
_refine_ls_extinction_method SHELXL
_refine_ls_goodness_of_fit_ref 0.835
_refine_ls_hydrogen_treatment mixed
_refine_ls_matrix_type full
_refine_ls_number_parameters 755
_refine_ls_number_reflns 9864
_refine_ls_number_restraints 113
_refine_ls_restrained_S_all 0.838
_refine_ls_R_factor_all 0.2246
_refine_ls_R_factor_gt 0.0614
_refine_ls_shift/su_max 0.001
_refine_ls_shift/su_mean 0.000
_refine_ls_structure_factor_coef Fsqd
_refine_ls_weighting_details 'calc w=1/[\s^2^(Fo^2^)+(0.0445P)^2^+0.0000P] where P=(Fo^2^+2Fc^2^)/3'
_refine_ls_weighting_scheme calc
_refine_ls_wR_factor_gt 0.1074
_refine_ls_wR_factor_ref 0.1658
_reflns_number_gt 3080
_reflns_number_total 9864
_reflns_threshold_expression I>2\s(I)
_cod_data_source_file b308407h.txt
_cod_data_source_block 1
_cod_original_cell_volume 2981.2(6)
_cod_original_sg_symbol_H-M P-1
_cod_original_formula_sum 'C69 H88.50 N1.50 O6'
_cod_database_code 7216286

loop_
_symmetry_equiv_pos_as_xyz
'x, y, z'
'-x, -y, -z'

loop_
_atom_site_label
_atom_site_type_symbol
_atom_site_fract_x
_atom_site_fract_y
_atom_site_fract_z
_atom_site_U_iso_or_equiv
_atom_site_adp_type
_atom_site_occupancy
_atom_site_symmetry_multiplicity
_atom_site_calc_flag
_atom_site_refinement_flags
_atom_site_disorder_assembly
_atom_site_disorder_group
O1 O -0.0025(4) 0.5893(2) 0.35546(17) 0.0372(10) Uani 1 1 d . . .
H1 H 0.0554 0.5551 0.3565 0.056 Uiso 1 1 calc R . .
O2 O 0.0784(4) 0.6041(2) 0.23987(18) 0.0433(10) Uani 1 1 d . . .
H2 H 0.0277 0.6025 0.2696 0.065 Uiso 1 1 calc R . .
O3 O 0.0874(4) 0.4683(2) 0.12277(17) 0.0408(10) Uani 1 1 d . . .
H3 H 0.1047 0.5146 0.1594 0.061 Uiso 1 1 calc R . .
O4 O 0.0911(4) 0.3063(2) 0.12371(17) 0.0357(10) Uani 1 1 d . . .
H4 H 0.0662 0.3509 0.1167 0.054 Uiso 1 1 calc R . .
O5 O 0.2796(4) 0.3944(3) 0.23447(17) 0.0440(10) Uani 1 1 d . . .
H5 H 0.2315 0.3661 0.1951 0.066 Uiso 1 1 calc R . .
O6 O 0.2378(4) 0.5215(2) 0.34769(17) 0.0433(10) Uani 1 1 d . . .
H6 H 0.2620 0.4901 0.3108 0.065 Uiso 1 1 calc R . .
C1 C 0.0526(6) 0.6777(4) 0.4044(3) 0.0334(14) Uani 1 1 d . . .
C2 C 0.1397(6) 0.6895(4) 0.4642(3) 0.0326(14) Uani 1 1 d . . .
C3 C 0.1960(5) 0.7785(3) 0.5092(3) 0.0333(14) Uani 1 1 d . . .
H3A H 0.2550 0.7882 0.5510 0.040 Uiso 1 1 calc R . .
C4 C 0.1687(5) 0.8540(3) 0.4949(2) 0.0293(13) Uani 1 1 d . . .
C5 C 0.0782(5) 0.8376(3) 0.4352(2) 0.0340(14) Uani 1 1 d . . .
H5A H 0.0559 0.8881 0.4253 0.041 Uiso 1 1 calc R . .
C6 C 0.0176(5) 0.7501(4) 0.3884(2) 0.0316(14) Uani 1 1 d . . .
C7 C 0.2399(6) 0.9501(3) 0.5468(3) 0.0337(14) Uani 1 1 d . . .
C8 C 0.2291(6) 1.0223(3) 0.5153(3) 0.0469(16) Uani 1 1 d . . .
H8A H 0.1291 1.0249 0.5040 0.070 Uiso 1 1 calc R . .
H8B H 0.2717 1.0062 0.4734 0.070 Uiso 1 1 calc R . .
H8C H 0.2795 1.0818 0.5483 0.070 Uiso 1 1 calc R . .
C9 C 0.1659(6) 0.9746(3) 0.6095(3) 0.0486(17) Uani 1 1 d . . .
H9A H 0.0663 0.9753 0.5955 0.073 Uiso 1 1 calc R . .
H9B H 0.2126 1.0348 0.6428 0.073 Uiso 1 1 calc R . .
H9C H 0.1713 0.9294 0.6306 0.073 Uiso 1 1 calc R . .
C10 C 0.3974(6) 0.9541(4) 0.5690(3) 0.0540(18) Uani 1 1 d . . .
H10A H 0.4423 1.0167 0.5984 0.081 Uiso 1 1 calc R . .
H10B H 0.4432 0.9339 0.5282 0.081 Uiso 1 1 calc R . .
H10C H 0.4075 0.9142 0.5945 0.081 Uiso 1 1 calc R . .
C11 C -0.0732(5) 0.7365(3) 0.3210(2) 0.0332(14) Uani 1 1 d . . .
H11A H -0.1288 0.6737 0.3007 0.040 Uiso 1 1 calc R . .
H11B H -0.1408 0.7790 0.3299 0.040 Uiso 1 1 calc R . .
C12 C 0.0904(6) 0.6891(4) 0.2343(3) 0.0338(14) Uani 1 1 d . . .
C13 C 0.0169(5) 0.7528(4) 0.2711(2) 0.0306(13) Uani 1 1 d . . .
C14 C 0.0356(6) 0.8373(4) 0.2647(3) 0.0375(15) Uani 1 1 d . . .
H14 H -0.0178 0.8808 0.2881 0.045 Uiso 1 1 calc R . .
C15 C 0.1303(6) 0.8596(4) 0.2250(3) 0.0371(15) Uani 1 1 d . . .
C16 C 0.2035(6) 0.7918(3) 0.1896(3) 0.0355(14) Uani 1 1 d . . .
H16 H 0.2679 0.8048 0.1617 0.043 Uiso 1 1 calc R . .
C17 C 0.1852(5) 0.7068(3) 0.1938(3) 0.0324(14) Uani 1 1 d . . .
C18 C 0.1605(6) 0.9539(4) 0.2207(3) 0.0423(16) Uani 1 1 d . . .
C19 C 0.3161(7) 0.9969(4) 0.2506(3) 0.067(2) Uani 1 1 d . . .
H19A H 0.3349 1.0023 0.2985 0.101 Uiso 1 1 calc R . .
H19B H 0.3362 1.0575 0.2485 0.101 Uiso 1 1 calc R . .
H19C H 0.3770 0.9586 0.2239 0.101 Uiso 1 1 calc R . .
C20 C 0.0696(7) 1.0181(4) 0.2621(3) 0.068(2) Uani 1 1 d . . .
H20A H -0.0309 0.9897 0.2469 0.102 Uiso 1 1 calc R . .
H20B H 0.0862 1.0755 0.2548 0.102 Uiso 1 1 calc R . .
H20C H 0.0954 1.0301 0.3111 0.102 Uiso 1 1 calc R . .
C21 C 0.1317(6) 0.9447(4) 0.1458(3) 0.0532(17) Uani 1 1 d . . .
H21A H 0.1926 0.9062 0.1194 0.080 Uiso 1 1 calc R . .
H21B H 0.1521 1.0051 0.1433 0.080 Uiso 1 1 calc R . .
H21C H 0.0320 0.9171 0.1266 0.080 Uiso 1 1 calc R . .
C22 C 0.2809(5) 0.6418(3) 0.1610(2) 0.0353(14) Uani 1 1 d . . .
H22A H 0.2978 0.6064 0.1902 0.042 Uiso 1 1 calc R . .
H22B H 0.3735 0.6788 0.1630 0.042 Uiso 1 1 calc R . .
C23 C 0.1473(5) 0.4891(4) 0.0721(3) 0.0310(13) Uani 1 1 d . . .
C24 C 0.2330(6) 0.5736(3) 0.0865(3) 0.0326(14) Uani 1 1 d . . .
C25 C 0.2890(5) 0.5893(3) 0.0332(3) 0.0323(14) Uani 1 1 d . . .
H25 H 0.3458 0.6471 0.0426 0.039 Uiso 1 1 calc R . .
C26 C 0.2668(5) 0.5256(4) -0.0329(2) 0.0310(13) Uani 1 1 d . . .
C27 C 0.1811(5) 0.4418(3) -0.0451(3) 0.0320(14) Uani 1 1 d . . .
H27 H 0.1622 0.3967 -0.0902 0.038 Uiso 1 1 calc R . .
C28 C 0.1230(5) 0.4226(3) 0.0066(3) 0.0297(13) Uani 1 1 d . . .
C29 C 0.3364(5) 0.5462(4) -0.0884(3) 0.0333(14) Uani 1 1 d . . .
C30 C 0.2798(6) 0.6229(4) -0.1031(3) 0.0530(18) Uani 1 1 d . . .
H30A H 0.1777 0.6041 -0.1203 0.079 Uiso 1 1 calc R . .
H30B H 0.3284 0.6368 -0.1377 0.079 Uiso 1 1 calc R . .
H30C H 0.2969 0.6772 -0.0607 0.079 Uiso 1 1 calc R . .
C31 C 0.4966(5) 0.5766(4) -0.0642(3) 0.0469(16) Uani 1 1 d . . .
H31A H 0.5420 0.5864 -0.1011 0.070 Uiso 1 1 calc R . .
H31B H 0.5347 0.5295 -0.0524 0.070 Uiso 1 1 calc R . .
H31C H 0.5158 0.6334 -0.0237 0.070 Uiso 1 1 calc R . .
C32 C 0.3118(7) 0.4632(4) -0.1558(3) 0.070(2) Uani 1 1 d . . .
H32A H 0.2098 0.4419 -0.1723 0.105 Uiso 1 1 calc R . .
H32B H 0.3534 0.4146 -0.1479 0.105 Uiso 1 1 calc R . .
H32C H 0.3566 0.4800 -0.1902 0.105 Uiso 1 1 calc R . .
C33 C 0.0426(5) 0.3267(3) -0.0077(2) 0.0338(14) Uani 1 1 d . . .
H33A H -0.0336 0.3309 0.0207 0.041 Uiso 1 1 calc R . .
H33B H -0.0025 0.2983 -0.0566 0.041 Uiso 1 1 calc R . .
C34 C 0.1625(6) 0.2611(3) 0.0718(3) 0.0303(13) Uani 1 1 d . . .
C35 C 0.1387(5) 0.2671(3) 0.0078(3) 0.0297(13) Uani 1 1 d . . .
C36 C 0.2119(5) 0.2191(3) -0.0421(3) 0.0356(14) Uani 1 1 d . . .
H36 H 0.1973 0.2230 -0.0860 0.043 Uiso 1 1 calc R . .
C37 C 0.3064(6) 0.1651(3) -0.0304(3) 0.0358(14) Uani 1 1 d . A .
C38 C 0.3252(5) 0.1617(3) 0.0345(3) 0.0351(14) Uani 1 1 d . . .
H38 H 0.3888 0.1258 0.0438 0.042 Uiso 1 1 calc R . .
C39 C 0.2555(5) 0.2084(3) 0.0864(3) 0.0300(13) Uani 1 1 d . . .
C40 C 0.3831(6) 0.1126(4) -0.0864(3) 0.0481(16) Uani 1 1 d DU . .
C41 C 0.4870(14) 0.1739(7) -0.1044(7) 0.067(5) Uani 0.529(8) 1 d PDU A 1
H41A H 0.5348 0.1376 -0.1405 0.101 Uiso 0.529(8) 1 calc PR A 1
H41B H 0.5574 0.2111 -0.0637 0.101 Uiso 0.529(8) 1 calc PR A 1
H41C H 0.4378 0.2135 -0.1211 0.101 Uiso 0.529(8) 1 calc PR A 1
C42 C 0.2711(11) 0.0528(7) -0.1514(5) 0.052(4) Uani 0.529(8) 1 d PDU A 1
H42A H 0.2048 0.0104 -0.1398 0.078 Uiso 0.529(8) 1 calc PR A 1
H42B H 0.3194 0.0185 -0.1880 0.078 Uiso 0.529(8) 1 calc PR A 1
H42C H 0.2188 0.0920 -0.1670 0.078 Uiso 0.529(8) 1 calc PR A 1
C43 C 0.4564(13) 0.0394(7) -0.0687(6) 0.058(4) Uani 0.529(8) 1 d PDU A 1
H43A H 0.3871 0.0010 -0.0551 0.087 Uiso 0.529(8) 1 calc PR A 1
H43B H 0.5358 0.0704 -0.0307 0.087 Uiso 0.529(8) 1 calc PR A 1
H43C H 0.4916 0.0016 -0.1091 0.087 Uiso 0.529(8) 1 calc PR A 1
C41X C 0.3818(15) 0.1530(9) -0.1453(6) 0.052(4) Uani 0.471(8) 1 d PDU A 2
H41D H 0.4192 0.2186 -0.1248 0.078 Uiso 0.471(8) 1 calc PR A 2
H41E H 0.2843 0.1421 -0.1689 0.078 Uiso 0.471(8) 1 calc PR A 2
H41F H 0.4409 0.1232 -0.1783 0.078 Uiso 0.471(8) 1 calc PR A 2
C42X C 0.3289(15) 0.0162(7) -0.1135(8) 0.070(5) Uani 0.471(8) 1 d PDU A 2
H42D H 0.3817 -0.0144 -0.1495 0.104 Uiso 0.471(8) 1 calc PR A 2
H42E H 0.2282 0.0045 -0.1330 0.104 Uiso 0.471(8) 1 calc PR A 2
H42F H 0.3399 -0.0070 -0.0765 0.104 Uiso 0.471(8) 1 calc PR A 2
C43X C 0.5478(10) 0.1359(9) -0.0560(6) 0.055(4) Uani 0.471(8) 1 d PDU A 2
H43D H 0.5809 0.2019 -0.0382 0.083 Uiso 0.471(8) 1 calc PR A 2
H43E H 0.6007 0.1064 -0.0923 0.083 Uiso 0.471(8) 1 calc PR A 2
H43F H 0.5632 0.1137 -0.0186 0.083 Uiso 0.471(8) 1 calc PR A 2
C44 C 0.2841(5) 0.2045(3) 0.1573(2) 0.0343(14) Uani 1 1 d . . .
H44A H 0.2987 0.1425 0.1520 0.041 Uiso 1 1 calc R . .
H44B H 0.1992 0.2151 0.1794 0.041 Uiso 1 1 calc R . .
C45 C 0.4060(6) 0.3641(4) 0.2379(2) 0.0315(14) Uani 1 1 d . . .
C46 C 0.4121(6) 0.2729(4) 0.2045(3) 0.0328(14) Uani 1 1 d . . .
C47 C 0.5406(6) 0.2462(3) 0.2117(2) 0.0320(14) Uani 1 1 d . . .
H47 H 0.5456 0.1841 0.1886 0.038 Uiso 1 1 calc R . .
C48 C 0.6648(6) 0.3071(4) 0.2517(2) 0.0316(14) Uani 1 1 d . . .
C49 C 0.6525(6) 0.3977(3) 0.2829(2) 0.0323(14) Uani 1 1 d . . .
H49 H 0.7347 0.4409 0.3093 0.039 Uiso 1 1 calc R . .
C50 C 0.5254(6) 0.4277(3) 0.2772(3) 0.0332(14) Uani 1 1 d . . .
C51 C 0.8041(6) 0.2730(4) 0.2576(3) 0.0340(14) Uani 1 1 d . . .
C52 C 0.8292(6) 0.2123(4) 0.1868(3) 0.0459(16) Uani 1 1 d . . .
H52A H 0.9202 0.1927 0.1914 0.069 Uiso 1 1 calc R . .
H52B H 0.8309 0.2466 0.1566 0.069 Uiso 1 1 calc R . .
H52C H 0.7526 0.1589 0.1672 0.069 Uiso 1 1 calc R . .
C53 C 0.9317(5) 0.3520(3) 0.2881(3) 0.0480(17) Uani 1 1 d . . .
H53A H 0.9248 0.3881 0.3357 0.072 Uiso 1 1 calc R . .
H53B H 0.9321 0.3906 0.2610 0.072 Uiso 1 1 calc R . .
H53C H 1.0197 0.3278 0.2870 0.072 Uiso 1 1 calc R . .
C54 C 0.7966(6) 0.2183(4) 0.3033(3) 0.0507(17) Uani 1 1 d . . .
H54A H 0.7859 0.2577 0.3495 0.076 Uiso 1 1 calc R . .
H54B H 0.8839 0.1940 0.3058 0.076 Uiso 1 1 calc R . .
H54C H 0.7151 0.1679 0.2841 0.076 Uiso 1 1 calc R . .
C55 C 0.5202(6) 0.5284(3) 0.3082(2) 0.0347(14) Uani 1 1 d . . .
H55A H 0.6115 0.5632 0.3060 0.042 Uiso 1 1 calc R . .
H55B H 0.4449 0.5407 0.2792 0.042 Uiso 1 1 calc R . .
C56 C 0.3588(6) 0.5618(3) 0.3989(3) 0.0320(14) Uani 1 1 d . . .
C57 C 0.4936(6) 0.5645(3) 0.3816(3) 0.0300(13) Uani 1 1 d . . .
C58 C 0.6063(6) 0.6074(3) 0.4349(3) 0.0343(14) Uani 1 1 d . . .
H58 H 0.6998 0.6095 0.4244 0.041 Uiso 1 1 calc R . .
C59 C 0.5897(6) 0.6476(3) 0.5029(2) 0.0313(14) Uani 1 1 d . . .
C60 C 0.4525(6) 0.6444(3) 0.5162(3) 0.0319(14) Uani 1 1 d . . .
H60 H 0.4383 0.6719 0.5624 0.038 Uiso 1 1 calc R . .
C61 C 0.3331(6) 0.6027(3) 0.4650(3) 0.0287(13) Uani 1 1 d . . .
C62 C 0.7202(6) 0.6977(3) 0.5588(3) 0.0342(14) Uani 1 1 d . . .
C63 C 0.8328(6) 0.6383(4) 0.5519(3) 0.0504(17) Uani 1 1 d . . .
H63A H 0.9182 0.6725 0.5855 0.076 Uiso 1 1 calc R . .
H63B H 0.8563 0.6206 0.5054 0.076 Uiso 1 1 calc R . .
H63C H 0.7962 0.5837 0.5603 0.076 Uiso 1 1 calc R . .
C64 C 0.6839(6) 0.7241(4) 0.6308(3) 0.0502(17) Uani 1 1 d . . .
H64A H 0.6166 0.7658 0.6367 0.075 Uiso 1 1 calc R . .
H64B H 0.7705 0.7541 0.6645 0.075 Uiso 1 1 calc R . .
H64C H 0.6411 0.6694 0.6375 0.075 Uiso 1 1 calc R . .
C65 C 0.7832(6) 0.7849(4) 0.5481(3) 0.0570(18) Uani 1 1 d . . .
H65A H 0.7111 0.8229 0.5504 0.086 Uiso 1 1 calc R . .
H65B H 0.8134 0.7683 0.5030 0.086 Uiso 1 1 calc R . .
H65C H 0.8651 0.8188 0.5841 0.086 Uiso 1 1 calc R . .
C66 C 0.1872(5) 0.6113(3) 0.4812(3) 0.0312(14) Uani 1 1 d . . .
H66A H 0.1869 0.6231 0.5305 0.037 Uiso 1 1 calc R . .
H66B H 0.1202 0.5537 0.4539 0.037 Uiso 1 1 calc R . .
N1 N 0.5859(6) 0.7883(4) 0.2922(3) 0.087(2) Uani 1 1 d D . .
C67 C 0.5031(7) 0.7782(4) 0.3239(3) 0.0565(19) Uani 1 1 d D . .
C68 C 0.3968(7) 0.7666(4) 0.3649(3) 0.070(2) Uani 1 1 d D . .
H68A H 0.4431 0.7695 0.4094 0.105 Uiso 1 1 calc R . .
H68B H 0.3340 0.7073 0.3410 0.105 Uiso 1 1 calc R . .
H68C H 0.3412 0.8150 0.3722 0.105 Uiso 1 1 calc R . .
N2 N -0.028(10) 1.017(7) 0.013(5) 0.46(3) Uani 0.50 1 d PDU B -1
C69 C 0.044(2) 0.9672(13) -0.0112(7) 0.078(8) Uani 0.50 1 d PDU B -1
C70 C 0.151(2) 0.9138(13) -0.0205(8) 0.136(10) Uani 0.50 1 d PDU B -1
H70A H 0.1642 0.8922 -0.0687 0.204 Uiso 0.50 1 calc PR B -1
H70B H 0.1237 0.8616 -0.0076 0.204 Uiso 0.50 1 calc PR B -1
H70C H 0.2407 0.9508 0.0086 0.204 Uiso 0.50 1 calc PR B -1

loop_
_atom_site_aniso_label
_atom_site_aniso_U_11
_atom_site_aniso_U_22
_atom_site_aniso_U_33
_atom_site_aniso_U_23
_atom_site_aniso_U_13
_atom_site_aniso_U_12
O1 0.047(3) 0.026(2) 0.032(2) 0.0030(19) 0.0068(19) 0.0078(19)
O2 0.064(3) 0.031(2) 0.037(2) 0.0097(19) 0.023(2) 0.013(2)
O3 0.060(3) 0.032(2) 0.028(2) 0.0043(18) 0.021(2) 0.009(2)
O4 0.042(2) 0.030(2) 0.035(2) 0.0085(19) 0.0136(19) 0.012(2)
O5 0.042(3) 0.046(3) 0.031(2) -0.001(2) -0.0008(19) 0.014(2)
O6 0.047(3) 0.040(3) 0.033(2) 0.001(2) 0.007(2) 0.012(2)
C1 0.040(4) 0.028(3) 0.025(3) -0.002(3) 0.011(3) 0.007(3)
C2 0.041(4) 0.031(4) 0.026(3) 0.007(3) 0.014(3) 0.009(3)
C3 0.037(4) 0.037(4) 0.025(3) 0.008(3) 0.010(3) 0.013(3)
C4 0.034(3) 0.029(3) 0.018(3) -0.002(3) 0.009(3) 0.007(3)
C5 0.040(4) 0.030(4) 0.029(3) 0.003(3) 0.013(3) 0.015(3)
C6 0.038(4) 0.031(3) 0.021(3) 0.002(3) 0.009(3) 0.009(3)
C7 0.037(4) 0.026(3) 0.029(3) 0.000(3) 0.006(3) 0.005(3)
C8 0.055(4) 0.031(4) 0.050(4) 0.012(3) 0.005(3) 0.002(3)
C9 0.070(5) 0.028(4) 0.036(4) -0.001(3) 0.013(3) 0.003(3)
C10 0.042(4) 0.044(4) 0.066(5) 0.012(3) -0.001(3) 0.004(3)
C11 0.043(4) 0.025(3) 0.028(3) 0.003(3) 0.013(3) 0.009(3)
C12 0.042(4) 0.028(4) 0.027(3) 0.006(3) 0.005(3) 0.007(3)
C13 0.032(3) 0.034(4) 0.022(3) 0.004(3) 0.004(3) 0.010(3)
C14 0.043(4) 0.032(4) 0.033(3) 0.004(3) 0.008(3) 0.015(3)
C15 0.041(4) 0.037(4) 0.033(3) 0.007(3) 0.012(3) 0.013(3)
C16 0.045(4) 0.037(4) 0.027(3) 0.012(3) 0.015(3) 0.008(3)
C17 0.036(4) 0.033(4) 0.027(3) 0.006(3) 0.013(3) 0.009(3)
C18 0.060(4) 0.026(4) 0.041(4) 0.011(3) 0.013(3) 0.012(3)
C19 0.085(6) 0.034(4) 0.071(5) 0.009(4) 0.010(4) 0.003(4)
C20 0.102(6) 0.038(4) 0.071(5) 0.015(4) 0.041(4) 0.031(4)
C21 0.074(5) 0.039(4) 0.044(4) 0.015(3) 0.015(4) 0.002(3)
C22 0.041(4) 0.035(4) 0.029(3) 0.007(3) 0.012(3) 0.011(3)
C23 0.038(4) 0.032(4) 0.027(3) 0.011(3) 0.016(3) 0.012(3)
C24 0.042(4) 0.025(3) 0.026(3) 0.003(3) 0.006(3) 0.009(3)
C25 0.038(4) 0.028(3) 0.031(3) 0.010(3) 0.010(3) 0.007(3)
C26 0.037(4) 0.031(3) 0.023(3) 0.007(3) 0.008(3) 0.009(3)
C27 0.038(4) 0.032(4) 0.024(3) 0.006(3) 0.007(3) 0.008(3)
C28 0.036(4) 0.026(3) 0.027(3) 0.008(3) 0.008(3) 0.010(3)
C29 0.033(4) 0.038(4) 0.029(3) 0.011(3) 0.011(3) 0.007(3)
C30 0.053(4) 0.067(5) 0.059(4) 0.045(4) 0.019(3) 0.015(4)
C31 0.042(4) 0.060(4) 0.043(4) 0.023(3) 0.011(3) 0.010(3)
C32 0.101(6) 0.060(5) 0.035(4) 0.003(3) 0.040(4) -0.010(4)
C33 0.037(4) 0.032(3) 0.025(3) 0.003(3) 0.006(3) 0.003(3)
C34 0.038(4) 0.020(3) 0.024(3) -0.002(3) 0.010(3) 0.003(3)
C35 0.032(3) 0.022(3) 0.025(3) -0.002(3) 0.004(3) 0.000(3)
C36 0.039(4) 0.029(3) 0.030(3) 0.004(3) 0.003(3) 0.000(3)
C37 0.034(4) 0.030(3) 0.033(4) 0.000(3) 0.009(3) 0.002(3)
C38 0.037(4) 0.028(3) 0.032(3) 0.002(3) 0.007(3) 0.006(3)
C39 0.032(3) 0.024(3) 0.028(3) 0.005(3) 0.008(3) -0.005(3)
C40 0.049(4) 0.056(4) 0.037(4) 0.008(3) 0.018(3) 0.018(3)
C41 0.080(11) 0.048(8) 0.065(11) 0.001(7) 0.051(9) 0.010(7)
C42 0.081(9) 0.030(7) 0.038(7) -0.002(5) 0.021(5) 0.022(6)
C43 0.060(9) 0.046(8) 0.058(8) 0.001(6) 0.018(6) 0.020(7)
C41X 0.062(11) 0.056(9) 0.040(9) 0.012(7) 0.028(7) 0.018(9)
C42X 0.078(11) 0.042(7) 0.086(13) 0.015(8) 0.030(10) 0.013(7)
C43X 0.048(7) 0.064(10) 0.050(9) 0.011(7) 0.016(6) 0.021(7)
C44 0.037(4) 0.034(4) 0.030(3) 0.009(3) 0.011(3) 0.006(3)
C45 0.032(4) 0.038(4) 0.021(3) 0.004(3) 0.007(3) 0.010(3)
C46 0.037(4) 0.033(4) 0.025(3) 0.008(3) 0.006(3) 0.005(3)
C47 0.043(4) 0.026(3) 0.024(3) 0.006(3) 0.006(3) 0.006(3)
C48 0.042(4) 0.035(4) 0.022(3) 0.013(3) 0.012(3) 0.012(3)
C49 0.036(4) 0.032(4) 0.027(3) 0.008(3) 0.008(3) 0.008(3)
C50 0.044(4) 0.028(3) 0.027(3) 0.007(3) 0.010(3) 0.012(3)
C51 0.032(4) 0.035(4) 0.032(3) 0.009(3) 0.005(3) 0.007(3)
C52 0.048(4) 0.049(4) 0.043(4) 0.015(3) 0.019(3) 0.017(3)
C53 0.036(4) 0.043(4) 0.055(4) 0.010(3) -0.002(3) 0.007(3)
C54 0.053(4) 0.050(4) 0.053(4) 0.025(3) 0.003(3) 0.010(3)
C55 0.040(4) 0.033(3) 0.029(3) 0.008(3) 0.010(3) 0.007(3)
C56 0.035(4) 0.026(3) 0.028(3) 0.001(3) 0.004(3) 0.009(3)
C57 0.036(4) 0.029(3) 0.027(3) 0.009(3) 0.012(3) 0.011(3)
C58 0.039(4) 0.029(3) 0.035(4) 0.009(3) 0.009(3) 0.012(3)
C59 0.047(4) 0.024(3) 0.018(3) 0.001(3) 0.006(3) 0.007(3)
C60 0.048(4) 0.024(3) 0.025(3) 0.005(3) 0.012(3) 0.013(3)
C61 0.036(4) 0.028(3) 0.025(3) 0.009(3) 0.016(3) 0.014(3)
C62 0.041(4) 0.029(3) 0.029(3) 0.006(3) 0.010(3) 0.006(3)
C63 0.050(4) 0.051(4) 0.042(4) 0.008(3) -0.001(3) 0.012(3)
C64 0.060(4) 0.053(4) 0.032(4) 0.008(3) 0.010(3) 0.011(3)
C65 0.071(5) 0.040(4) 0.052(4) 0.015(3) 0.002(4) -0.003(4)
C66 0.038(4) 0.026(3) 0.029(3) 0.008(3) 0.013(3) 0.007(3)
N1 0.058(5) 0.104(5) 0.077(5) 0.012(4) 0.012(4) -0.003(4)
C67 0.050(5) 0.051(5) 0.046(5) -0.003(4) -0.002(4) 0.001(4)
C68 0.064(5) 0.069(5) 0.073(5) 0.019(4) 0.020(4) 0.010(4)
N2 0.46(5) 0.47(5) 0.42(5) 0.22(4) 0.01(4) -0.06(3)
C69 0.099(18) 0.083(16) 0.006(9) -0.002(10) 0.003(9) -0.078(12)
C70 0.123(18) 0.16(2) 0.045(11) -0.013(12) 0.037(12) -0.104(16)

loop_
_atom_type_symbol
_atom_type_description
_atom_type_scat_dispersion_real
_atom_type_scat_dispersion_imag
_atom_type_scat_source
C C 0.0033 0.0016 'International Tables Vol C Tables 4.2.6.8 and 6.1.1.4'
H H 0.0000 0.0000 'International Tables Vol C Tables 4.2.6.8 and 6.1.1.4'
N N 0.0061 0.0033 'International Tables Vol C Tables 4.2.6.8 and 6.1.1.4'
O O 0.0106 0.0060 'International Tables Vol C Tables 4.2.6.8 and 6.1.1.4'

loop_
_geom_angle_atom_site_label_1
_geom_angle_atom_site_label_2
_geom_angle_atom_site_label_3
_geom_angle
C2 C1 C6 122.9(5)
C2 C1 O1 120.1(5)
C6 C1 O1 117.0(5)
C1 C2 C3 117.5(5)
C1 C2 C66 124.0(5)
C3 C2 C66 118.4(5)
C2 C3 C4 122.3(5)
C5 C4 C3 117.3(5)
C5 C4 C7 124.2(5)
C3 C4 C7 118.5(5)
C4 C5 C6 123.0(5)
C1 C6 C5 117.0(5)
C1 C6 C11 122.5(5)
C5 C6 C11 120.3(5)
C9 C7 C10 109.7(5)
C9 C7 C8 107.9(4)
C10 C7 C8 107.5(4)
C9 C7 C4 109.6(4)
C10 C7 C4 110.8(4)
C8 C7 C4 111.2(4)
C13 C11 C6 111.1(4)
C13 C12 C17 122.6(5)
C13 C12 O2 120.7(5)
C17 C12 O2 116.5(5)
C12 C13 C14 118.1(5)
C12 C13 C11 122.2(5)
C14 C13 C11 119.6(5)
C15 C14 C13 122.0(5)
C14 C15 C16 116.9(5)
C14 C15 C18 123.2(5)
C16 C15 C18 119.8(5)
C17 C16 C15 122.4(5)
C12 C17 C16 117.9(5)
C12 C17 C22 122.8(5)
C16 C17 C22 119.0(5)
C21 C18 C19 109.4(5)
C21 C18 C15 109.8(4)
C19 C18 C15 108.9(5)
C21 C18 C20 108.9(5)
C19 C18 C20 107.6(5)
C15 C18 C20 112.2(5)
C17 C22 C24 119.1(4)
O3 C23 C28 118.0(5)
O3 C23 C24 121.5(5)
C28 C23 C24 120.5(5)
C25 C24 C23 118.1(5)
C25 C24 C22 120.5(5)
C23 C24 C22 120.8(5)
C26 C25 C24 123.4(5)
C25 C26 C27 116.7(5)
C25 C26 C29 120.6(5)
C27 C26 C29 122.6(4)
C28 C27 C26 122.1(5)
C27 C28 C23 119.1(5)
C27 C28 C33 120.1(5)
C23 C28 C33 120.6(5)
C26 C29 C30 110.7(4)
C26 C29 C31 109.6(4)
C30 C29 C31 108.0(4)
C26 C29 C32 112.4(4)
C30 C29 C32 108.3(5)
C31 C29 C32 107.7(5)
C35 C33 C28 112.2(4)
C35 C34 O4 120.6(5)
C35 C34 C39 122.0(5)
O4 C34 C39 117.4(5)
C36 C35 C34 117.7(5)
C36 C35 C33 119.8(5)
C34 C35 C33 122.4(5)
C35 C36 C37 122.8(5)
C38 C37 C36 116.8(5)
C38 C37 C40 121.9(5)
C36 C37 C40 121.4(5)
C37 C38 C39 123.0(5)
C38 C39 C34 117.8(5)
C38 C39 C44 120.6(5)
C34 C39 C44 121.6(5)
C42X C40 C41 135.2(8)
C42X C40 C37 112.7(7)
C41 C40 C37 111.8(6)
C42X C40 C42 50.1(7)
C41 C40 C42 109.6(7)
C37 C40 C42 108.7(6)
C42X C40 C43 54.5(7)
C41 C40 C43 110.5(8)
C37 C40 C43 113.1(6)
C42 C40 C43 102.6(7)
C42X C40 C41X 112.0(8)
C37 C40 C41X 110.4(6)
C42X C40 C43X 111.8(8)
C37 C40 C43X 107.9(6)
C41X C40 C43X 101.4(8)
C39 C44 C46 114.4(4)
O5 C45 C46 120.9(5)
O5 C45 C50 117.4(5)
C46 C45 C50 121.7(5)
C47 C46 C45 118.2(5)
C47 C46 C44 119.9(5)
C45 C46 C44 121.8(5)
C46 C47 C48 122.8(5)
C49 C48 C47 116.3(5)
C49 C48 C51 123.5(5)
C47 C48 C51 120.2(5)
C50 C49 C48 122.9(5)
C49 C50 C45 118.0(5)
C49 C50 C55 120.6(5)
C45 C50 C55 121.1(5)
C54 C51 C52 109.0(4)
C54 C51 C48 108.9(4)
C52 C51 C48 110.6(4)
C54 C51 C53 109.2(4)
C52 C51 C53 107.4(4)
C48 C51 C53 111.6(4)
C57 C55 C50 116.5(4)
C61 C56 C57 123.4(5)
C61 C56 O6 115.8(5)
C57 C56 O6 120.7(5)
C58 C57 C56 116.8(5)
C58 C57 C55 120.0(5)
C56 C57 C55 123.1(5)
C57 C58 C59 123.3(5)
C60 C59 C58 116.8(5)
C60 C59 C62 123.1(5)
C58 C59 C62 120.0(5)
C59 C60 C61 123.3(5)
C56 C61 C60 116.4(5)
C56 C61 C66 122.6(5)
C60 C61 C66 120.8(5)
C64 C62 C63 108.9(4)
C64 C62 C59 112.4(4)
C63 C62 C59 110.1(4)
C64 C62 C65 108.9(4)
C63 C62 C65 108.2(5)
C59 C62 C65 108.3(4)
C61 C66 C2 109.8(4)
N1 C67 C68 179.2(8)
N2 C69 C70 163(5)

loop_
_geom_bond_atom_site_label_1
_geom_bond_atom_site_label_2
_geom_bond_distance
O1 C1 1.411(5)
O2 C12 1.398(6)
O3 C23 1.383(5)
O4 C34 1.388(5)
O5 C45 1.379(5)
O6 C56 1.409(6)
C1 C2 1.380(7)
C1 C6 1.393(7)
C2 C3 1.395(6)
C2 C66 1.534(6)
C3 C4 1.400(6)
C4 C5 1.377(6)
C4 C7 1.547(6)
C5 C6 1.397(6)
C6 C11 1.521(6)
C7 C9 1.522(6)
C7 C10 1.529(7)
C7 C8 1.537(7)
C11 C13 1.503(6)
C12 C13 1.377(6)
C12 C17 1.383(7)
C13 C14 1.396(6)
C14 C15 1.396(7)
C15 C16 1.408(6)
C15 C18 1.535(7)
C16 C17 1.384(6)
C17 C22 1.518(6)
C18 C21 1.529(7)
C18 C19 1.529(7)
C18 C20 1.536(7)
C22 C24 1.539(6)
C23 C28 1.386(6)
C23 C24 1.398(6)
C24 C25 1.384(6)
C25 C26 1.377(6)
C26 C27 1.398(6)
C26 C29 1.521(7)
C27 C28 1.384(6)
C28 C33 1.531(6)
C29 C30 1.526(7)
C29 C31 1.530(6)
C29 C32 1.531(7)
C33 C35 1.512(6)
C34 C35 1.388(6)
C34 C39 1.397(7)
C35 C36 1.387(6)
C36 C37 1.402(7)
C37 C38 1.384(7)
C37 C40 1.517(7)
C38 C39 1.386(6)
C39 C44 1.520(6)
C40 C42X 1.439(11)
C40 C41 1.478(10)
C40 C42 1.562(10)
C40 C43 1.583(10)
C40 C41X 1.592(10)
C40 C43X 1.592(10)
C44 C46 1.522(6)
C45 C46 1.390(6)
C45 C50 1.390(6)
C46 C47 1.378(6)
C47 C48 1.408(6)
C48 C49 1.393(6)
C48 C51 1.530(7)
C49 C50 1.387(6)
C50 C55 1.520(6)
C51 C54 1.518(7)
C51 C52 1.529(6)
C51 C53 1.537(6)
C55 C57 1.512(6)
C56 C61 1.380(6)
C56 C57 1.385(6)
C57 C58 1.384(7)
C58 C59 1.386(6)
C59 C60 1.379(6)
C59 C62 1.537(7)
C60 C61 1.400(6)
C61 C66 1.496(6)
C62 C64 1.518(6)
C62 C63 1.525(6)
C62 C65 1.546(7)
N1 C67 1.125(7)
C67 C68 1.443(8)
N2 C69 1.15(2)
C69 C70 1.419(16)

loop_
_geom_hbond_atom_site_label_D
_geom_hbond_atom_site_label_H
_geom_hbond_atom_site_label_A
_geom_hbond_distance_DH
_geom_hbond_distance_HA
_geom_hbond_distance_DA
_geom_hbond_angle_DHA
O1 H1 O6 0.84 1.92 2.690(5) 152.2
O2 H2 O1 0.84 1.94 2.716(5) 152.2
O3 H3 O2 0.84 1.86 2.668(5) 160.7
O4 H4 O3 0.84 1.82 2.608(5) 155.5
O5 H5 O4 0.84 1.79 2.615(5) 164.9
O6 H6 O5 0.84 1.83 2.643(5) 162.6

loop_
_geom_torsion_atom_site_label_1
_geom_torsion_atom_site_label_2
_geom_torsion_atom_site_label_3
_geom_torsion_atom_site_label_4
_geom_torsion
C6 C1 C2 C3 -1.3(8)
O1 C1 C2 C3 177.2(4)
C6 C1 C2 C66 -176.2(5)
O1 C1 C2 C66 2.2(8)
C1 C2 C3 C4 -1.0(8)
C66 C2 C3 C4 174.2(4)
C2 C3 C4 C5 2.6(7)
C2 C3 C4 C7 -178.1(5)
C3 C4 C5 C6 -2.0(8)
C7 C4 C5 C6 178.7(5)
C2 C1 C6 C5 1.8(8)
O1 C1 C6 C5 -176.7(4)
C2 C1 C6 C11 177.2(5)
O1 C1 C6 C11 -1.2(7)
C4 C5 C6 C1 -0.1(8)
C4 C5 C6 C11 -175.6(5)
C5 C4 C7 C9 104.4(6)
C3 C4 C7 C9 -75.0(6)
C5 C4 C7 C10 -134.4(5)
C3 C4 C7 C10 46.2(6)
C5 C4 C7 C8 -14.9(7)
C3 C4 C7 C8 165.8(4)
C1 C6 C11 C13 -100.3(6)
C5 C6 C11 C13 75.0(6)
C17 C12 C13 C14 2.6(8)
O2 C12 C13 C14 178.5(5)
C17 C12 C13 C11 -173.0(5)
O2 C12 C13 C11 3.0(8)
C6 C11 C13 C12 78.1(6)
C6 C11 C13 C14 -97.4(6)
C12 C13 C14 C15 -2.9(8)
C11 C13 C14 C15 172.8(5)
C13 C14 C15 C16 2.0(8)
C13 C14 C15 C18 -175.8(5)
C14 C15 C16 C17 -0.7(8)
C18 C15 C16 C17 177.2(5)
C13 C12 C17 C16 -1.4(8)
O2 C12 C17 C16 -177.5(5)
C13 C12 C17 C22 171.5(5)
O2 C12 C17 C22 -4.7(7)
C15 C16 C17 C12 0.4(8)
C15 C16 C17 C22 -172.7(5)
C14 C15 C18 C21 -124.0(6)
C16 C15 C18 C21 58.2(7)
C14 C15 C18 C19 116.2(6)
C16 C15 C18 C19 -61.5(6)
C14 C15 C18 C20 -2.8(8)
C16 C15 C18 C20 179.5(5)
C12 C17 C22 C24 95.2(6)
C16 C17 C22 C24 -92.1(6)
O3 C23 C24 C25 -180.0(5)
C28 C23 C24 C25 1.8(8)
O3 C23 C24 C22 8.5(7)
C28 C23 C24 C22 -169.7(5)
C17 C22 C24 C25 102.1(6)
C17 C22 C24 C23 -86.6(6)
C23 C24 C25 C26 -1.2(8)
C22 C24 C25 C26 170.3(5)
C24 C25 C26 C27 0.9(8)
C24 C25 C26 C29 -177.6(5)
C25 C26 C27 C28 -1.1(7)
C29 C26 C27 C28 177.3(5)
C26 C27 C28 C23 1.7(8)
C26 C27 C28 C33 -173.8(5)
O3 C23 C28 C27 179.7(5)
C24 C23 C28 C27 -2.0(8)
O3 C23 C28 C33 -4.9(7)
C24 C23 C28 C33 173.4(5)
C25 C26 C29 C30 -65.1(6)
C27 C26 C29 C30 116.5(5)
C25 C26 C29 C31 53.9(6)
C27 C26 C29 C31 -124.5(5)
C25 C26 C29 C32 173.6(5)
C27 C26 C29 C32 -4.8(7)
C27 C28 C33 C35 90.8(6)
C23 C28 C33 C35 -84.6(6)
O4 C34 C35 C36 -179.0(4)
C39 C34 C35 C36 -0.5(7)
O4 C34 C35 C33 3.8(7)
C39 C34 C35 C33 -177.7(5)
C28 C33 C35 C36 -86.6(6)
C28 C33 C35 C34 90.5(6)
C34 C35 C36 C37 0.5(7)
C33 C35 C36 C37 177.8(5)
C35 C36 C37 C38 -0.4(8)
C35 C36 C37 C40 179.2(5)
C36 C37 C38 C39 0.2(8)
C40 C37 C38 C39 -179.4(5)
C37 C38 C39 C34 -0.1(7)
C37 C38 C39 C44 -178.0(5)
C35 C34 C39 C38 0.3(7)
O4 C34 C39 C38 178.9(4)
C35 C34 C39 C44 178.1(5)
O4 C34 C39 C44 -3.3(7)
C38 C37 C40 C42X 72.3(9)
C36 C37 C40 C42X -107.2(9)
C38 C37 C40 C41 -112.8(9)
C36 C37 C40 C41 67.6(9)
C38 C37 C40 C42 126.0(7)
C36 C37 C40 C42 -53.6(8)
C38 C37 C40 C43 12.7(9)
C36 C37 C40 C43 -166.9(7)
C38 C37 C40 C41X -161.6(7)
C36 C37 C40 C41X 18.8(9)
C38 C37 C40 C43X -51.6(8)
C36 C37 C40 C43X 128.8(7)
C38 C39 C44 C46 84.8(6)
C34 C39 C44 C46 -93.0(6)
O5 C45 C46 C47 -177.9(4)
C50 C45 C46 C47 0.4(8)
O5 C45 C46 C44 6.2(7)
C50 C45 C46 C44 -175.5(5)
C39 C44 C46 C47 -98.0(6)
C39 C44 C46 C45 77.9(6)
C45 C46 C47 C48 0.6(7)
C44 C46 C47 C48 176.6(4)
C46 C47 C48 C49 -1.6(7)
C46 C47 C48 C51 179.9(5)
C47 C48 C49 C50 1.6(7)
C51 C48 C49 C50 -180.0(5)
C48 C49 C50 C45 -0.6(8)
C48 C49 C50 C55 -175.7(5)
O5 C45 C50 C49 177.9(4)
C46 C45 C50 C49 -0.4(7)
O5 C45 C50 C55 -7.0(7)
C46 C45 C50 C55 174.6(5)
C49 C48 C51 C54 108.3(6)
C47 C48 C51 C54 -73.3(6)
C49 C48 C51 C52 -131.8(5)
C47 C48 C51 C52 46.6(6)
C49 C48 C51 C53 -12.3(7)
C47 C48 C51 C53 166.1(4)
C49 C50 C55 C57 -89.9(6)
C45 C50 C55 C57 95.2(6)
C61 C56 C57 C58 3.0(8)
O6 C56 C57 C58 178.4(4)
C61 C56 C57 C55 -173.3(5)
O6 C56 C57 C55 2.1(7)
C50 C55 C57 C58 97.4(6)
C50 C55 C57 C56 -86.4(6)
C56 C57 C58 C59 -0.8(7)
C55 C57 C58 C59 175.6(5)
C57 C58 C59 C60 -0.9(7)
C57 C58 C59 C62 -177.2(5)
C58 C59 C60 C61 0.5(7)
C62 C59 C60 C61 176.7(5)
C57 C56 C61 C60 -3.3(7)
O6 C56 C61 C60 -178.9(4)
C57 C56 C61 C66 170.5(5)
O6 C56 C61 C66 -5.1(7)
C59 C60 C61 C56 1.5(7)
C59 C60 C61 C66 -172.4(5)
C60 C59 C62 C64 13.0(7)
C58 C59 C62 C64 -171.0(5)
C60 C59 C62 C63 134.6(5)
C58 C59 C62 C63 -49.4(6)
C60 C59 C62 C65 -107.3(5)
C58 C59 C62 C65 68.7(6)
C56 C61 C66 C2 -78.0(6)
C60 C61 C66 C2 95.5(5)
C1 C2 C66 C61 98.8(6)
C3 C2 C66 C61 -76.0(6)
